data_7107613
loop_
_publ_author_name
'Jun-ichiro Setsune'
'Kyohei Yamato'

_publ_section_title
;
 Highly reactive meso-like positions of dipyrihexaphyrin
;
_journal_name_full Chem.Commun.
_journal_page_first 4447
_journal_paper_doi 10.1039/c2cc30981e
_journal_volume 48
_journal_year 2012
_chemical_formula_moiety 'C44 H50 N6'
_chemical_formula_sum 'C44 H50 N6'
_chemical_formula_weight 662.90
_chemical_name_common
;
8,9,13,14,22,23,27,28-octaethyl-4,18,29,30,32,33-hexaaza-
heptacyclo (24,2,1,12,6,17,10,112,15,116,20,121,24)tetratriaconta-
1(28),2(34), 3,5,7(33),8,10,12,14,16(31),17,19,21(30),22,24,26-
hexadecaene
;
_chemical_name_systematic
;
8,9,13,14,22,23,27,28-octaethyl-4,18,29,30,32,33-hexaaza-heptacyclo
(24,2,1,12,6,17,10,112,15,116,20,121,24)tetratriaconta-1(28),2(34),
3,5,7(33),8,10,12,14,16(31),17,19,21(30),22,24,26-hexadecaene
;
_space_group_IT_number 14
_symmetry_cell_setting monoclinic
_symmetry_space_group_name_Hall '-P 2yn'
_symmetry_space_group_name_H-M 'P 1 21/n 1'
_atom_sites_solution_hydrogens geom
_atom_sites_solution_primary direct
_atom_sites_solution_secondary difmap
_audit_creation_method SHELXL-97
_cell_angle_alpha 90.00
_cell_angle_beta 108.757(2)
_cell_angle_gamma 90.00
_cell_formula_units_Z 4
_cell_length_a 13.435(3)
_cell_length_b 18.486(3)
_cell_length_c 16.141(3)
_cell_measurement_reflns_used 4333
_cell_measurement_temperature 296(2)
_cell_measurement_theta_max 23.156
_cell_measurement_theta_min 2.204
_cell_volume 3795.9(13)
_computing_cell_refinement 'APEXII (Bruker AXS, 2006)'
_computing_data_collection 'APEXII (Bruker AXS, 2006)'
_computing_data_reduction 'SAINT (Bruker AXS, 2004)'
_computing_molecular_graphics 'XShell 6.3.1'
_computing_publication_material 'Mercury 2.4'
_computing_structure_refinement 'SHELXL-97 (Sheldrick, 2008)'
_computing_structure_solution 'SHELXS-97 (Sheldrick, 2008)'
_diffrn_ambient_temperature 296(2)
_diffrn_detector_area_resol_mean 8.333
_diffrn_measured_fraction_theta_full 0.994
_diffrn_measured_fraction_theta_max 0.994
_diffrn_measurement_device_type 'Bruker APEXII CCD area detector'
_diffrn_measurement_method 'phi and omega scans'
_diffrn_radiation_monochromator 'Bruker Helios multilayer confocal mirror'
_diffrn_radiation_source 'Bruker TXS fine-focus rotating anode'
_diffrn_radiation_type MoK\a
_diffrn_radiation_wavelength 0.71073
_diffrn_reflns_av_R_equivalents 0.0288
_diffrn_reflns_av_sigmaI/netI 0.0350
_diffrn_reflns_limit_h_max 15
_diffrn_reflns_limit_h_min -16
_diffrn_reflns_limit_k_max 21
_diffrn_reflns_limit_k_min -22
_diffrn_reflns_limit_l_max 19
_diffrn_reflns_limit_l_min -14
_diffrn_reflns_number 18334
_diffrn_reflns_theta_full 25.29
_diffrn_reflns_theta_max 25.29
_diffrn_reflns_theta_min 1.72
_exptl_absorpt_coefficient_mu 0.069
_exptl_absorpt_correction_T_max 0.986
_exptl_absorpt_correction_T_min 0.986
_exptl_absorpt_correction_type empirical
_exptl_absorpt_process_details 'program SADABS ver. 2.03(Sheldrick)'
_exptl_crystal_colour red
_exptl_crystal_density_diffrn 1.160
_exptl_crystal_density_method 'not measured'
_exptl_crystal_description prism
_exptl_crystal_F_000 1424
_exptl_crystal_size_max 0.2
_exptl_crystal_size_mid 0.2
_exptl_crystal_size_min 0.2
_refine_diff_density_max 0.217
_refine_diff_density_min -0.199
_refine_diff_density_rms 0.033
_refine_ls_extinction_method none
_refine_ls_goodness_of_fit_ref 0.869
_refine_ls_hydrogen_treatment refall
_refine_ls_matrix_type full
_refine_ls_number_parameters 651
_refine_ls_number_reflns 6867
_refine_ls_number_restraints 0
_refine_ls_restrained_S_all 0.869
_refine_ls_R_factor_all 0.0653
_refine_ls_R_factor_gt 0.0442
_refine_ls_shift/su_max 0.001
_refine_ls_shift/su_mean 0.000
_refine_ls_structure_factor_coef Fsqd
_refine_ls_weighting_details 'calc w=1/[\s^2^(Fo^2^)+(0.1000P)^2^+0.7093P] where P=(Fo^2^+2Fc^2^)/3'
_refine_ls_weighting_scheme calc
_refine_ls_wR_factor_gt 0.1253
_refine_ls_wR_factor_ref 0.1464
_reflns_number_gt 4951
_reflns_number_total 6867
_reflns_threshold_expression >2sigma(I)
_cod_data_source_file c2cc30981e.txt
_cod_data_source_block 5b
_cod_original_cell_volume 3795.9(12)
_cod_original_sg_symbol_H-M P2(1)/n
_cod_database_code 7107613

loop_
_symmetry_equiv_pos_as_xyz
'x, y, z'
'-x+1/2, y+1/2, -z+1/2'
'-x, -y, -z'
'x-1/2, -y-1/2, z-1/2'

loop_
_atom_site_label
_atom_site_type_symbol
_atom_site_fract_x
_atom_site_fract_y
_atom_site_fract_z
_atom_site_U_iso_or_equiv
_atom_site_adp_type
_atom_site_occupancy
_atom_site_symmetry_multiplicity
_atom_site_calc_flag
C1 C 1.05206(13) -0.13225(9) 0.59992(11) 0.0422(4) Uani 1 1 d
C2 C 1.12689(14) -0.19252(10) 0.61735(12) 0.0461(4) Uani 1 1 d
C3 C 1.16943(14) -0.19638(9) 0.70566(12) 0.0460(4) Uani 1 1 d
C4 C 1.12128(14) -0.13877(9) 0.74074(12) 0.0426(4) Uani 1 1 d
C5 C 1.14504(15) -0.12037(10) 0.82667(12) 0.0452(4) Uani 1 1 d
C6 C 1.11169(14) -0.05898(9) 0.86349(11) 0.0421(4) Uani 1 1 d
C7 C 1.14579(14) -0.03664(10) 0.95082(11) 0.0449(4) Uani 1 1 d
C8 C 1.10323(14) 0.03246(10) 0.95416(11) 0.0435(4) Uani 1 1 d
C9 C 1.04363(13) 0.05041(9) 0.86823(11) 0.0408(4) Uani 1 1 d
C10 C 1.02026(17) 0.18359(11) 0.86606(13) 0.0543(5) Uani 1 1 d
C11 C 0.98314(13) 0.11560(9) 0.83318(11) 0.0407(4) Uani 1 1 d
C12 C 0.88772(14) 0.11347(10) 0.76588(12) 0.0418(4) Uani 1 1 d
C13 C 0.83309(14) 0.17680(9) 0.73503(12) 0.0438(4) Uani 1 1 d
C14 C 0.87922(17) 0.24103(11) 0.77281(14) 0.0560(5) Uani 1 1 d
C15 C 0.73090(14) 0.17728(9) 0.66529(12) 0.0435(4) Uani 1 1 d
C16 C 0.63933(15) 0.22125(10) 0.66091(12) 0.0482(5) Uani 1 1 d
C17 C 0.56460(15) 0.20318(10) 0.58452(12) 0.0471(4) Uani 1 1 d
C18 C 0.61083(14) 0.14902(10) 0.54353(12) 0.0443(4) Uani 1 1 d
C19 C 0.56531(15) 0.11684(10) 0.46445(12) 0.0458(4) Uani 1 1 d
C20 C 0.60885(14) 0.06437(10) 0.42320(12) 0.0447(4) Uani 1 1 d
C21 C 0.56536(14) 0.03403(9) 0.33971(12) 0.0454(4) Uani 1 1 d
C22 C 0.64052(14) -0.01217(9) 0.32519(12) 0.0442(4) Uani 1 1 d
C23 C 0.72950(14) -0.00951(9) 0.40122(11) 0.0422(4) Uani 1 1 d
C24 C 0.87398(16) -0.05404(11) 0.35288(13) 0.0498(5) Uani 1 1 d
C25 C 0.83102(14) -0.04584(9) 0.42012(11) 0.0408(4) Uani 1 1 d
C26 C 0.89009(14) -0.07145(9) 0.50229(12) 0.0418(4) Uani 1 1 d
C27 C 0.98714(14) -0.10441(9) 0.51393(11) 0.0419(4) Uani 1 1 d
C28 C 1.02175(16) -0.10831(11) 0.44125(13) 0.0510(5) Uani 1 1 d
C29 C 1.1472(2) -0.24472(13) 0.55292(16) 0.0638(6) Uani 1 1 d
C30 C 1.0540(3) -0.2934(2) 0.5124(3) 0.1054(12) Uani 1 1 d
C31 C 1.25684(18) -0.24434(12) 0.75870(16) 0.0590(5) Uani 1 1 d
C32 C 1.3634(2) -0.2090(2) 0.7793(3) 0.0873(9) Uani 1 1 d
C33 C 1.21681(17) -0.07869(13) 1.02615(14) 0.0571(5) Uani 1 1 d
C34 C 1.3326(2) -0.07090(19) 1.0360(2) 0.0782(8) Uani 1 1 d
C35 C 1.11715(17) 0.07671(13) 1.03499(13) 0.0534(5) Uani 1 1 d
C36 C 1.2231(2) 0.11539(16) 1.06762(19) 0.0705(7) Uani 1 1 d
C37 C 0.6270(2) 0.27225(13) 0.72955(15) 0.0640(6) Uani 1 1 d
C38 C 0.6197(4) 0.2355(2) 0.8094(2) 0.1011(11) Uani 1 1 d
C39 C 0.45381(16) 0.23053(12) 0.54862(16) 0.0568(5) Uani 1 1 d
C40 C 0.3733(3) 0.1803(2) 0.5627(3) 0.0951(10) Uani 1 1 d
C41 C 0.45654(16) 0.04802(12) 0.27913(15) 0.0566(5) Uani 1 1 d
C42 C 0.3739(3) 0.0025(3) 0.2985(3) 0.1064(12) Uani 1 1 d
C43 C 0.62503(18) -0.05796(11) 0.24555(13) 0.0529(5) Uani 1 1 d
C44 C 0.6350(3) -0.01750(18) 0.16642(16) 0.0746(7) Uani 1 1 d
H5 H 1.1963(15) -0.1516(10) 0.8696(12) 0.047(5) Uiso 1 1 d
H10 H 1.0914(16) 0.1873(10) 0.9106(13) 0.054(5) Uiso 1 1 d
H12 H 0.8606(13) 0.0690(10) 0.7408(11) 0.039(5) Uiso 1 1 d
H14 H 0.8442(17) 0.2877(13) 0.7514(14) 0.071(6) Uiso 1 1 d
H19 H 0.4950(15) 0.1331(10) 0.4307(12) 0.045(5) Uiso 1 1 d
H24 H 0.8345(15) -0.0332(10) 0.2939(13) 0.051(5) Uiso 1 1 d
H26 H 0.8623(14) -0.0678(9) 0.5523(12) 0.044(5) Uiso 1 1 d
H28 H 1.0928(17) -0.1300(11) 0.4475(13) 0.062(6) Uiso 1 1 d
H29A H 1.173(2) -0.2195(15) 0.5076(19) 0.098(9) Uiso 1 1 d
H30A H 0.986(3) -0.2648(19) 0.486(2) 0.133(12) Uiso 1 1 d
H31A H 1.2565(18) -0.2906(14) 0.7254(16) 0.084(7) Uiso 1 1 d
H32A H 1.369(2) -0.1950(17) 0.723(2) 0.107(11) Uiso 1 1 d
H33A H 1.1986(17) -0.1320(13) 1.0192(14) 0.071(7) Uiso 1 1 d
H34A H 1.347(2) -0.0927(18) 0.982(2) 0.121(11) Uiso 1 1 d
H35A H 1.1070(16) 0.0436(11) 1.0815(15) 0.063(6) Uiso 1 1 d
H36A H 1.281(2) 0.0788(16) 1.0861(18) 0.100(9) Uiso 1 1 d
H37A H 0.674(2) 0.3180(14) 0.7464(16) 0.080(7) Uiso 1 1 d
H38A H 0.692(3) 0.2042(19) 0.843(2) 0.134(12) Uiso 1 1 d
H39A H 0.4503(17) 0.2784(13) 0.5726(15) 0.074(7) Uiso 1 1 d
H40A H 0.393(3) 0.177(2) 0.626(3) 0.143(15) Uiso 1 1 d
H41A H 0.4360(18) 0.1019(14) 0.2805(15) 0.077(7) Uiso 1 1 d
H42A H 0.375(3) 0.019(2) 0.359(3) 0.134(14) Uiso 1 1 d
H43A H 0.5521(18) -0.0809(11) 0.2304(14) 0.066(6) Uiso 1 1 d
H44A H 0.580(3) 0.022(2) 0.146(2) 0.136(13) Uiso 1 1 d
H29B H 1.212(2) -0.2750(14) 0.5860(17) 0.090(8) Uiso 1 1 d
H30B H 1.045(4) -0.321(3) 0.571(3) 0.20(2) Uiso 1 1 d
H31B H 1.2477(17) -0.2565(12) 0.8149(16) 0.071(7) Uiso 1 1 d
H32B H 1.371(3) -0.1617(19) 0.820(2) 0.134(12) Uiso 1 1 d
H33B H 1.2050(18) -0.0641(12) 1.0795(16) 0.073(7) Uiso 1 1 d
H34B H 1.357(2) -0.0185(17) 1.0425(18) 0.098(9) Uiso 1 1 d
H35B H 1.0603(18) 0.1113(12) 1.0236(14) 0.067(6) Uiso 1 1 d
H36B H 1.235(3) 0.1454(18) 1.024(2) 0.119(12) Uiso 1 1 d
H37B H 0.563(2) 0.3036(14) 0.7034(17) 0.092(8) Uiso 1 1 d
H38B H 0.546(4) 0.205(3) 0.788(3) 0.19(2) Uiso 1 1 d
H39B H 0.4360(19) 0.2420(13) 0.4832(17) 0.083(7) Uiso 1 1 d
H40B H 0.378(3) 0.128(3) 0.532(3) 0.174(17) Uiso 1 1 d
H41B H 0.4553(18) 0.0400(12) 0.2184(17) 0.075(7) Uiso 1 1 d
H42B H 0.386(4) -0.053(3) 0.291(3) 0.20(2) Uiso 1 1 d
H43B H 0.6760(17) -0.0970(12) 0.2607(13) 0.058(6) Uiso 1 1 d
H44B H 0.706(3) 0.0055(16) 0.1815(19) 0.104(10) Uiso 1 1 d
H30C H 1.066(3) -0.3253(19) 0.474(2) 0.126(12) Uiso 1 1 d
H32C H 1.420(2) -0.2431(16) 0.8071(18) 0.105(9) Uiso 1 1 d
H34C H 1.376(2) -0.0976(16) 1.083(2) 0.107(9) Uiso 1 1 d
H36C H 1.231(2) 0.1389(18) 1.123(2) 0.123(11) Uiso 1 1 d
H38C H 0.608(3) 0.2738(19) 0.853(2) 0.132(11) Uiso 1 1 d
H40C H 0.300(3) 0.2031(17) 0.537(2) 0.119(10) Uiso 1 1 d
H42C H 0.302(3) 0.0155(17) 0.263(2) 0.126(11) Uiso 1 1 d
H44C H 0.628(2) -0.0461(15) 0.119(2) 0.099(9) Uiso 1 1 d
H2N H 1.0236(15) -0.0055(10) 0.7575(14) 0.052(6) Uiso 1 1 d
H5N H 0.7532(19) 0.0523(13) 0.5127(16) 0.080(7) Uiso 1 1 d
N1 N 1.04856(11) -0.10111(8) 0.67266(9) 0.0430(4) Uani 1 1 d
N2 N 1.04800(11) -0.00589(8) 0.81511(10) 0.0418(4) Uani 1 1 d
N3 N 0.97053(14) 0.24543(9) 0.83654(12) 0.0623(5) Uani 1 1 d
N4 N 0.71373(11) 0.13464(8) 0.59629(10) 0.0444(4) Uani 1 1 d
N5 N 0.70835(12) 0.03569(8) 0.45975(10) 0.0442(4) Uani 1 1 d
N6 N 0.96737(13) -0.08358(10) 0.36235(10) 0.0564(4) Uani 1 1 d

loop_
_atom_site_aniso_label
_atom_site_aniso_U_11
_atom_site_aniso_U_22
_atom_site_aniso_U_33
_atom_site_aniso_U_23
_atom_site_aniso_U_13
_atom_site_aniso_U_12
C1 0.0403(10) 0.0411(9) 0.0436(10) -0.0041(8) 0.0112(8) -0.0004(7)
C2 0.0441(10) 0.0444(10) 0.0497(11) -0.0043(8) 0.0149(8) 0.0019(8)
C3 0.0449(10) 0.0386(9) 0.0532(11) 0.0009(8) 0.0137(9) 0.0005(8)
C4 0.0443(10) 0.0378(9) 0.0444(10) 0.0020(8) 0.0126(8) 0.0003(8)
C5 0.0423(10) 0.0455(10) 0.0442(11) 0.0053(8) 0.0091(8) -0.0020(8)
C6 0.0407(10) 0.0475(10) 0.0366(9) 0.0003(8) 0.0104(8) -0.0020(8)
C7 0.0407(10) 0.0546(11) 0.0378(10) 0.0033(8) 0.0103(8) -0.0045(8)
C8 0.0399(10) 0.0548(11) 0.0356(9) -0.0021(8) 0.0118(7) -0.0056(8)
C9 0.0377(9) 0.0486(10) 0.0362(9) -0.0038(8) 0.0119(7) -0.0044(8)
C10 0.0519(12) 0.0584(12) 0.0471(11) -0.0095(9) 0.0083(9) -0.0075(10)
C11 0.0406(10) 0.0474(10) 0.0359(9) -0.0044(7) 0.0150(8) -0.0019(8)
C12 0.0413(10) 0.0437(10) 0.0414(10) -0.0075(8) 0.0147(8) -0.0031(8)
C13 0.0452(10) 0.0457(10) 0.0415(10) -0.0053(8) 0.0153(8) 0.0019(8)
C14 0.0608(13) 0.0445(11) 0.0562(13) -0.0063(9) 0.0096(10) 0.0001(10)
C15 0.0454(10) 0.0408(9) 0.0450(10) -0.0005(8) 0.0156(8) 0.0024(8)
C16 0.0510(11) 0.0433(10) 0.0522(11) 0.0005(8) 0.0194(9) 0.0059(8)
C17 0.0479(11) 0.0445(10) 0.0502(11) 0.0066(8) 0.0175(9) 0.0077(8)
C18 0.0416(10) 0.0451(10) 0.0447(10) 0.0049(8) 0.0120(8) 0.0073(8)
C19 0.0405(10) 0.0466(10) 0.0465(11) 0.0067(8) 0.0090(8) 0.0069(8)
C20 0.0407(10) 0.0455(10) 0.0431(10) 0.0040(8) 0.0065(8) 0.0030(8)
C21 0.0470(11) 0.0424(9) 0.0405(10) 0.0051(8) 0.0054(8) -0.0020(8)
C22 0.0464(10) 0.0413(9) 0.0401(10) 0.0018(8) 0.0072(8) -0.0031(8)
C23 0.0440(10) 0.0409(9) 0.0391(10) 0.0005(7) 0.0098(8) -0.0012(8)
C24 0.0515(12) 0.0584(11) 0.0384(10) 0.0021(9) 0.0130(9) 0.0006(9)
C25 0.0419(10) 0.0394(9) 0.0395(10) -0.0019(7) 0.0107(8) -0.0037(7)
C26 0.0440(10) 0.0426(9) 0.0387(10) -0.0032(7) 0.0135(8) -0.0008(8)
C27 0.0424(10) 0.0409(9) 0.0403(10) -0.0061(7) 0.0103(8) -0.0011(8)
C28 0.0460(11) 0.0599(12) 0.0484(11) -0.0054(9) 0.0169(9) 0.0029(9)
C29 0.0743(15) 0.0582(13) 0.0597(14) -0.0092(11) 0.0225(12) 0.0163(12)
C30 0.096(2) 0.087(2) 0.113(3) -0.055(2) 0.005(2) 0.0052(18)
C31 0.0646(14) 0.0512(12) 0.0593(14) 0.0085(11) 0.0174(11) 0.0142(10)
C32 0.0523(15) 0.100(2) 0.097(2) 0.0120(19) 0.0068(15) 0.0171(15)
C33 0.0623(13) 0.0646(14) 0.0391(11) 0.0079(10) 0.0087(9) 0.0005(11)
C34 0.0603(15) 0.091(2) 0.0685(18) 0.0181(15) -0.0002(13) 0.0101(14)
C35 0.0539(12) 0.0679(13) 0.0373(10) -0.0060(10) 0.0131(9) -0.0015(11)
C36 0.0641(16) 0.0774(17) 0.0583(15) -0.0206(14) 0.0035(12) -0.0082(13)
C37 0.0681(15) 0.0629(14) 0.0643(14) -0.0095(11) 0.0259(12) 0.0124(12)
C38 0.141(3) 0.105(2) 0.075(2) 0.0044(18) 0.058(2) 0.027(2)
C39 0.0507(12) 0.0564(13) 0.0660(14) 0.0088(11) 0.0224(10) 0.0134(10)
C40 0.0630(18) 0.104(2) 0.129(3) 0.027(2) 0.0442(18) 0.0058(16)
C41 0.0485(12) 0.0589(13) 0.0513(13) 0.0082(10) 0.0005(9) 0.0020(10)
C42 0.0529(17) 0.141(3) 0.108(3) 0.032(3) 0.0020(17) -0.0226(18)
C43 0.0585(13) 0.0488(11) 0.0452(11) -0.0064(9) 0.0082(9) -0.0062(10)
C44 0.088(2) 0.0887(19) 0.0423(13) -0.0039(13) 0.0148(12) -0.0143(17)
N1 0.0437(8) 0.0419(8) 0.0411(8) -0.0020(7) 0.0104(7) 0.0020(7)
N2 0.0425(8) 0.0492(9) 0.0305(8) -0.0011(7) 0.0074(7) 0.0013(7)
N3 0.0697(12) 0.0465(9) 0.0608(11) -0.0104(8) 0.0070(9) -0.0054(8)
N4 0.0425(8) 0.0450(8) 0.0430(9) -0.0011(7) 0.0099(7) 0.0045(7)
N5 0.0406(8) 0.0476(8) 0.0394(9) -0.0016(7) 0.0060(7) 0.0038(7)
N6 0.0539(10) 0.0741(11) 0.0438(9) -0.0005(8) 0.0195(8) 0.0050(9)

loop_
_atom_type_symbol
_atom_type_description
_atom_type_scat_dispersion_real
_atom_type_scat_dispersion_imag
_atom_type_scat_source
C C 0.0033 0.0016 'International Tables Vol C Tables 4.2.6.8 and 6.1.1.4'
H H 0.0000 0.0000 'International Tables Vol C Tables 4.2.6.8 and 6.1.1.4'
N N 0.0061 0.0033 'International Tables Vol C Tables 4.2.6.8 and 6.1.1.4'

loop_
_geom_angle_atom_site_label_1
_geom_angle_atom_site_label_2
_geom_angle_atom_site_label_3
_geom_angle
N1 C1 C2 112.24(15)
N1 C1 C27 120.32(15)
C2 C1 C27 127.41(16)
C3 C2 C1 105.84(15)
C3 C2 C29 125.67(18)
C1 C2 C29 128.29(18)
C2 C3 C4 106.33(15)
C2 C3 C31 128.22(18)
C4 C3 C31 125.16(18)
C5 C4 N1 123.46(16)
C5 C4 C3 126.30(17)
N1 C4 C3 110.17(15)
C4 C5 C6 128.60(17)
N2 C6 C7 107.80(16)
N2 C6 C5 123.90(16)
C7 C6 C5 127.86(17)
C6 C7 C8 107.54(15)
C6 C7 C33 125.58(18)
C8 C7 C33 126.87(17)
C9 C8 C7 106.68(15)
C9 C8 C35 127.16(18)
C7 C8 C35 126.13(17)
N2 C9 C8 108.41(16)
N2 C9 C11 121.17(15)
C8 C9 C11 130.41(16)
N3 C10 C11 124.12(18)
C12 C11 C10 116.81(17)
C12 C11 C9 122.53(16)
C10 C11 C9 120.66(16)
C13 C12 C11 120.39(17)
C12 C13 C14 117.06(17)
C12 C13 C15 122.46(16)
C14 C13 C15 120.48(17)
N3 C14 C13 124.39(19)
N4 C15 C16 112.06(16)
N4 C15 C13 120.57(16)
C16 C15 C13 127.37(16)
C17 C16 C15 105.85(16)
C17 C16 C37 126.77(18)
C15 C16 C37 127.25(18)
C16 C17 C18 106.55(16)
C16 C17 C39 128.30(18)
C18 C17 C39 125.13(18)
C19 C18 N4 123.13(16)
C19 C18 C17 126.99(16)
N4 C18 C17 109.85(16)
C18 C19 C20 127.97(17)
N5 C20 C21 107.69(16)
N5 C20 C19 123.74(16)
C21 C20 C19 128.52(17)
C22 C21 C20 107.77(15)
C22 C21 C41 127.02(18)
C20 C21 C41 125.19(19)
C21 C22 C23 106.75(15)
C21 C22 C43 125.51(17)
C23 C22 C43 127.67(18)
N5 C23 C22 108.54(16)
N5 C23 C25 121.83(15)
C22 C23 C25 129.62(16)
N6 C24 C25 124.54(18)
C26 C25 C24 116.99(17)
C26 C25 C23 124.27(17)
C24 C25 C23 118.71(16)
C25 C26 C27 119.90(17)
C28 C27 C26 117.29(17)
C28 C27 C1 121.14(17)
C26 C27 C1 121.55(16)
N6 C28 C27 123.96(19)
C2 C29 C30 111.8(2)
C3 C31 C32 112.5(2)
C7 C33 C34 113.53(19)
C8 C35 C36 113.38(19)
C38 C37 C16 113.9(2)
C40 C39 C17 114.0(2)
C21 C41 C42 113.5(2)
C22 C43 C44 114.66(19)
C1 N1 C4 105.41(14)
C9 N2 C6 109.52(15)
C14 N3 C10 117.21(17)
C15 N4 C18 105.70(15)
C23 N5 C20 109.23(15)
C28 N6 C24 117.29(17)

loop_
_geom_bond_atom_site_label_1
_geom_bond_atom_site_label_2
_geom_bond_distance
C1 N1 1.322(2)
C1 C2 1.466(2)
C1 C27 1.474(2)
C2 C3 1.356(3)
C2 C29 1.507(3)
C3 C4 1.452(3)
C3 C31 1.501(3)
C4 C5 1.363(3)
C4 N1 1.399(2)
C5 C6 1.419(3)
C6 N2 1.369(2)
C6 C7 1.397(2)
C7 C8 1.408(3)
C7 C33 1.499(3)
C8 C9 1.400(2)
C8 C35 1.500(3)
C9 N2 1.362(2)
C9 C11 1.462(2)
C10 N3 1.333(3)
C10 C11 1.393(3)
C11 C12 1.389(2)
C12 C13 1.386(3)
C13 C14 1.387(3)
C13 C15 1.469(3)
C14 N3 1.326(3)
C15 N4 1.323(2)
C15 C16 1.457(3)
C16 C17 1.358(3)
C16 C37 1.504(3)
C17 C18 1.446(3)
C17 C39 1.501(3)
C18 C19 1.362(3)
C18 N4 1.396(2)
C19 C20 1.406(3)
C20 N5 1.382(2)
C20 C21 1.402(3)
C21 C22 1.399(3)
C21 C41 1.497(3)
C22 C23 1.412(2)
C22 C43 1.497(3)
C23 N5 1.358(2)
C23 C25 1.462(3)
C24 N6 1.331(2)
C24 C25 1.392(3)
C25 C26 1.391(2)
C26 C27 1.396(3)
C27 C28 1.396(3)
C28 N6 1.329(3)
C29 C30 1.509(4)
C31 C32 1.510(4)
C33 C34 1.519(4)
C35 C36 1.528(3)
C37 C38 1.489(4)
C39 C40 1.497(4)
C41 C42 1.505(4)
C43 C44 1.523(3)
